data_4317178
loop_
_publ_author_name
'Christopher J. Whiteoak'
'Rafael Torres Martin de Rosales'
'Andrew J. P. White'
'George J. P. Britovsek'

_publ_section_title
;
 Iron(II) Complexes with Tetradentate Bis(aminophenolate) Ligands:
 Synthesis and Characterization, Solution Behavior, and Reactivity with O2
;
_journal_name_full 'Inorganic Chemistry'
_journal_page_first 11106
_journal_page_last 11117
_journal_paper_doi 10.1021/ic1016998
_journal_volume 49
_journal_year 2010
_chemical_formula_moiety 'C34 H54 Cl Fe N2 O2, 1.5(C H Cl3)'
_chemical_formula_sum 'C35.5 H55.5 Cl5.5 Fe N2 O2'
_chemical_formula_weight 793.14
_chemical_name_systematic
; 
 ? 
;
_space_group_IT_number 15
_symmetry_cell_setting monoclinic
_symmetry_space_group_name_Hall '-C 2yc'
_symmetry_space_group_name_H-M 'C 1 2/c 1'
_atom_sites_solution_hydrogens geom
_atom_sites_solution_primary direct
_atom_sites_solution_secondary difmap
_audit_creation_method SHELXL-97
_cell_angle_alpha 90.00
_cell_angle_beta 100.184(2)
_cell_angle_gamma 90.00
_cell_formula_units_Z 8
_cell_length_a 32.3028(7)
_cell_length_b 13.9716(3)
_cell_length_c 18.3982(4)
_cell_measurement_reflns_used 19667
_cell_measurement_temperature 173
_cell_measurement_theta_max 28.8833
_cell_measurement_theta_min 4.4096
_cell_volume 8172.7(3)
_computing_cell_refinement 'CrysAlis RED, Oxford Diffraction Ltd'
_computing_data_collection 'CrysAlis CCD, Oxford Diffraction Ltd'
_computing_data_reduction 'CrysAlis RED, Oxford Diffraction Ltd'
_computing_molecular_graphics 'Bruker SHELXTL'
_computing_publication_material 'Bruker SHELXTL'
_computing_structure_refinement 'SHELXL-97 (Sheldrick, 1997)'
_computing_structure_solution 'SHELXS-97 (Sheldrick, 1990)'
_diffrn_ambient_temperature 173
_diffrn_detector_area_resol_mean 15.9863
_diffrn_measured_fraction_theta_full 0.988
_diffrn_measured_fraction_theta_max 0.889
_diffrn_measurement_device_type 'OD Xcalibur 3'
_diffrn_measurement_method 'phi and omega scans'
_diffrn_radiation_monochromator graphite
_diffrn_radiation_source 'Enhance (Mo) X-ray Source'
_diffrn_radiation_type MoK\a
_diffrn_radiation_wavelength 0.71073
_diffrn_reflns_av_R_equivalents 0.0366
_diffrn_reflns_av_sigmaI/netI 0.0312
_diffrn_reflns_limit_h_max 42
_diffrn_reflns_limit_h_min -33
_diffrn_reflns_limit_k_max 18
_diffrn_reflns_limit_k_min -18
_diffrn_reflns_limit_l_max 23
_diffrn_reflns_limit_l_min -23
_diffrn_reflns_number 34426
_diffrn_reflns_theta_full 27.00
_diffrn_reflns_theta_max 28.95
_diffrn_reflns_theta_min 4.42
_exptl_absorpt_coefficient_mu 0.760
_exptl_absorpt_correction_T_max 0.980
_exptl_absorpt_correction_T_min 0.707
_exptl_absorpt_correction_type analytical
_exptl_absorpt_process_details
; 
CrysAlisPro, Oxford Diffraction Ltd., 
Version 1.171.33.55 (release 05-01-2010 CrysAlis171 .NET) 
(compiled Jan  5 2010,16:28:46) 
Analytical numeric absorption correction using a multifaceted crystal 
model based on expressions derived by R.C. Clark & J.S. Reid. 
(Clark, R. C. & Reid, J. S. (1995). Acta Cryst. A51, 887-897) 
;
_exptl_crystal_colour 'Deep blue'
_exptl_crystal_density_diffrn 1.289
_exptl_crystal_density_method 'not measured'
_exptl_crystal_description plates
_exptl_crystal_F_000 3344
_exptl_crystal_size_max 0.68
_exptl_crystal_size_mid 0.50
_exptl_crystal_size_min 0.03
_refine_diff_density_max 0.666
_refine_diff_density_min -0.571
_refine_diff_density_rms 0.067
_refine_ls_extinction_method none
_refine_ls_goodness_of_fit_ref 1.081
_refine_ls_hydrogen_treatment constr
_refine_ls_matrix_type full
_refine_ls_number_parameters 507
_refine_ls_number_reflns 9604
_refine_ls_number_restraints 710
_refine_ls_restrained_S_all 1.171
_refine_ls_R_factor_all 0.0762
_refine_ls_R_factor_gt 0.0501
_refine_ls_shift/su_max 0.002
_refine_ls_shift/su_mean 0.000
_refine_ls_structure_factor_coef Fsqd
_refine_ls_weighting_details 'calc w=1/[\s^2^(Fo^2^)+(0.0720P)^2^+12.3682P] where P=(Fo^2^+2Fc^2^)/3'
_refine_ls_weighting_scheme calc
_refine_ls_wR_factor_gt 0.1331
_refine_ls_wR_factor_ref 0.1451
_reflns_number_gt 7160
_reflns_number_total 9604
_reflns_threshold_expression >2sigma(I)
_cod_data_source_file ic1016998_si_001_7.cif
_cod_data_source_block '[Fe(SalantBu,tBu)Cl]'
_cod_depositor_comments
;
The following automatic conversions were performed:

'_symmetry_cell_setting' value 'Monoclinic' changed to 'monoclinic'
according to the built-in table from CIF Core dictionary named
'cif_core.dic' version 2.4.1 from 2010-06-29.

Automatic conversion script
Id: cif_fix_values 1646 2011-03-28 12:23:43Z adriana 
;
_cod_original_formula_sum 'C35.50 H55.50 Cl5.50 Fe N2 O2'
_cod_database_code 4317178

loop_
_symmetry_equiv_pos_as_xyz
'x, y, z'
'-x, y, -z+1/2'
'x+1/2, y+1/2, z'
'-x+1/2, y+1/2, -z+1/2'
'-x, -y, -z'
'x, -y, z-1/2'
'-x+1/2, -y+1/2, -z'
'x+1/2, -y+1/2, z-1/2'

loop_
_atom_site_label
_atom_site_type_symbol
_atom_site_fract_x
_atom_site_fract_y
_atom_site_fract_z
_atom_site_U_iso_or_equiv
_atom_site_adp_type
_atom_site_occupancy
_atom_site_symmetry_multiplicity
_atom_site_calc_flag
_atom_site_refinement_flags
_atom_site_disorder_assembly
_atom_site_disorder_group
Fe Fe 0.243117(10) 0.37360(2) 0.651530(18) 0.02217(11) Uani 1 1 d . . .
Cl Cl 0.20735(3) 0.47068(5) 0.71504(4) 0.04315(19) Uani 1 1 d . . .
O1 O 0.29410(6) 0.43770(13) 0.65583(10) 0.0336(4) Uani 1 1 d . . .
C1 C 0.32865(8) 0.45074(17) 0.70700(14) 0.0279(5) Uani 1 1 d . . .
C2 C 0.36057(8) 0.51462(17) 0.69289(14) 0.0279(5) Uani 1 1 d . . .
C3 C 0.39563(8) 0.52578(19) 0.74829(15) 0.0323(5) Uani 1 1 d . . .
H3A H 0.4167 0.5698 0.7400 0.039 Uiso 1 1 calc R . .
C4 C 0.40175(8) 0.4765(2) 0.81522(15) 0.0344(6) Uani 1 1 d . . .
C5 C 0.37047(8) 0.4136(2) 0.82669(14) 0.0337(6) Uani 1 1 d . . .
H5A H 0.3738 0.3783 0.8715 0.040 Uiso 1 1 calc R . .
C6 C 0.33406(8) 0.40068(18) 0.77403(14) 0.0296(5) Uani 1 1 d . . .
C7 C 0.30037(9) 0.3349(2) 0.79285(13) 0.0318(5) Uani 1 1 d . . .
H7A H 0.3133 0.2912 0.8329 0.038 Uiso 1 1 calc R . .
H7B H 0.2792 0.3740 0.8121 0.038 Uiso 1 1 calc R . .
N8 N 0.27846(6) 0.27608(14) 0.72992(11) 0.0253(4) Uani 1 1 d . . .
C9 C 0.24801(8) 0.21286(17) 0.75815(14) 0.0289(5) Uani 1 1 d . . .
H9A H 0.2316 0.2504 0.7889 0.035 Uiso 1 1 calc R . .
H9B H 0.2632 0.1617 0.7892 0.035 Uiso 1 1 calc R . .
C10 C 0.21868(8) 0.16911(17) 0.69360(14) 0.0304(5) Uani 1 1 d . . .
H10A H 0.2347 0.1269 0.6654 0.036 Uiso 1 1 calc R . .
H10B H 0.1971 0.1299 0.7118 0.036 Uiso 1 1 calc R . .
N11 N 0.19789(6) 0.24660(13) 0.64471(11) 0.0258(4) Uani 1 1 d . . .
C12 C 0.18976(8) 0.21210(16) 0.56624(13) 0.0282(5) Uani 1 1 d . . .
H12A H 0.1720 0.1540 0.5627 0.034 Uiso 1 1 calc R . .
H12B H 0.2168 0.1943 0.5517 0.034 Uiso 1 1 calc R . .
C13 C 0.16824(8) 0.28631(16) 0.51330(13) 0.0266(5) Uani 1 1 d . . .
C14 C 0.12897(8) 0.26924(18) 0.47119(14) 0.0322(5) Uani 1 1 d . . .
H14A H 0.1154 0.2099 0.4763 0.039 Uiso 1 1 calc R . .
C15 C 0.10898(8) 0.33687(19) 0.42165(14) 0.0331(6) Uani 1 1 d . . .
C16 C 0.13018(8) 0.42259(18) 0.41650(14) 0.0313(5) Uani 1 1 d . . .
H16A H 0.1170 0.4693 0.3826 0.038 Uiso 1 1 calc R . .
C17 C 0.16958(8) 0.44435(16) 0.45787(13) 0.0263(5) Uani 1 1 d . . .
C18 C 0.18885(7) 0.37373(16) 0.50778(12) 0.0231(4) Uani 1 1 d . . .
O18 O 0.22702(5) 0.38757(11) 0.54997(9) 0.0254(3) Uani 1 1 d . . .
C19 C 0.35562(8) 0.56810(17) 0.61883(14) 0.0306(5) Uani 1 1 d . . .
C20 C 0.31564(9) 0.62900(19) 0.60747(17) 0.0390(6) Uani 1 1 d . . .
H20A H 0.3172 0.6751 0.6480 0.058 Uiso 1 1 calc R . .
H20B H 0.2911 0.5875 0.6067 0.058 Uiso 1 1 calc R . .
H20C H 0.3130 0.6634 0.5605 0.058 Uiso 1 1 calc R . .
C21 C 0.35344(10) 0.4957(2) 0.55584(15) 0.0393(6) Uani 1 1 d . . .
H21A H 0.3297 0.4521 0.5565 0.059 Uiso 1 1 calc R . .
H21B H 0.3797 0.4590 0.5622 0.059 Uiso 1 1 calc R . .
H21C H 0.3495 0.5298 0.5085 0.059 Uiso 1 1 calc R . .
C22 C 0.39269(10) 0.6357(2) 0.61568(19) 0.0450(7) Uani 1 1 d . . .
H22A H 0.3943 0.6836 0.6550 0.068 Uiso 1 1 calc R . .
H22B H 0.3885 0.6680 0.5676 0.068 Uiso 1 1 calc R . .
H22C H 0.4189 0.5988 0.6224 0.068 Uiso 1 1 calc R . .
C23 C 0.44154(8) 0.4930(2) 0.87333(16) 0.0392(6) Uani 1 1 d . . .
C24 C 0.48030(11) 0.4811(4) 0.8396(2) 0.0659(11) Uani 1 1 d . . .
H24A H 0.4814 0.4156 0.8208 0.099 Uiso 1 1 calc R . .
H24B H 0.5053 0.4932 0.8771 0.099 Uiso 1 1 calc R . .
H24C H 0.4795 0.5266 0.7988 0.099 Uiso 1 1 calc R . .
C25 C 0.43951(14) 0.5917(3) 0.9061(3) 0.0843(16) Uani 1 1 d . . .
H25A H 0.4648 0.6029 0.9432 0.127 Uiso 1 1 calc R . .
H25B H 0.4145 0.5965 0.9294 0.127 Uiso 1 1 calc R . .
H25C H 0.4379 0.6398 0.8670 0.127 Uiso 1 1 calc R . .
C26 C 0.44520(11) 0.4190(4) 0.9375(2) 0.0694(12) Uani 1 1 d . . .
H26A H 0.4465 0.3542 0.9176 0.104 Uiso 1 1 calc R . .
H26B H 0.4206 0.4244 0.9616 0.104 Uiso 1 1 calc R . .
H26C H 0.4708 0.4318 0.9735 0.104 Uiso 1 1 calc R . .
C27 C 0.30929(9) 0.2194(2) 0.69676(16) 0.0354(6) Uani 1 1 d . . .
H27A H 0.3246 0.1761 0.7340 0.053 Uiso 1 1 calc R . .
H27B H 0.3292 0.2628 0.6792 0.053 Uiso 1 1 calc R . .
H27C H 0.2944 0.1819 0.6552 0.053 Uiso 1 1 calc R . .
C28 C 0.15759(8) 0.2715(2) 0.66757(16) 0.0356(6) Uani 1 1 d . . .
H28A H 0.1394 0.2149 0.6635 0.053 Uiso 1 1 calc R . .
H28B H 0.1436 0.3223 0.6355 0.053 Uiso 1 1 calc R . .
H28C H 0.1630 0.2939 0.7189 0.053 Uiso 1 1 calc R . .
C29 C 0.06553(9) 0.3155(2) 0.37516(17) 0.0428(7) Uani 1 1 d . . .
C30 C 0.03635(12) 0.2754(4) 0.4245(3) 0.0857(15) Uani 1 1 d . . .
H30A H 0.0088 0.2616 0.3945 0.129 Uiso 1 1 calc R . .
H30B H 0.0331 0.3224 0.4626 0.129 Uiso 1 1 calc R . .
H30C H 0.0484 0.2163 0.4480 0.129 Uiso 1 1 calc R . .
C31 C 0.04431(13) 0.4051(3) 0.3395(3) 0.0774(14) Uani 1 1 d . . .
H31A H 0.0168 0.3883 0.3105 0.116 Uiso 1 1 calc R . .
H31B H 0.0619 0.4337 0.3070 0.116 Uiso 1 1 calc R . .
H31C H 0.0405 0.4511 0.3780 0.116 Uiso 1 1 calc R . .
C32 C 0.07025(13) 0.2428(3) 0.3162(2) 0.0764(13) Uani 1 1 d . . .
H32A H 0.0426 0.2289 0.2866 0.115 Uiso 1 1 calc R . .
H32B H 0.0825 0.1838 0.3395 0.115 Uiso 1 1 calc R . .
H32C H 0.0888 0.2687 0.2841 0.115 Uiso 1 1 calc R . .
C33 C 0.19099(9) 0.54132(16) 0.45010(14) 0.0303(5) Uani 1 1 d . . .
C34 C 0.16548(11) 0.6030(2) 0.38877(18) 0.0454(7) Uani 1 1 d . . .
H34A H 0.1371 0.6130 0.3993 0.068 Uiso 1 1 calc R . .
H34B H 0.1637 0.5702 0.3412 0.068 Uiso 1 1 calc R . .
H34C H 0.1794 0.6650 0.3867 0.068 Uiso 1 1 calc R . .
C35 C 0.23481(9) 0.52680(19) 0.43062(15) 0.0366(6) Uani 1 1 d . . .
H35A H 0.2519 0.4876 0.4688 0.055 Uiso 1 1 calc R . .
H35B H 0.2484 0.5891 0.4279 0.055 Uiso 1 1 calc R . .
H35C H 0.2322 0.4944 0.3828 0.055 Uiso 1 1 calc R . .
C36 C 0.19540(10) 0.59790(19) 0.52306(16) 0.0400(6) Uani 1 1 d . . .
H36A H 0.2114 0.5599 0.5632 0.060 Uiso 1 1 calc R . .
H36B H 0.1674 0.6115 0.5341 0.060 Uiso 1 1 calc R . .
H36C H 0.2102 0.6582 0.5182 0.060 Uiso 1 1 calc R . .
C40 C 0.0853(5) 0.4345(9) 0.0648(7) 0.111(6) Uiso 0.463(4) 1 d PDU A 1
H40A H 0.1123 0.4626 0.0553 0.133 Uiso 0.463(4) 1 calc PR A 1
Cl1 Cl 0.0973(4) 0.3530(7) 0.1363(6) 0.153(4) Uani 0.463(4) 1 d PDU A 1
Cl2 Cl 0.0638(2) 0.3705(4) -0.0108(3) 0.1098(16) Uani 0.463(4) 1 d PDU A 1
Cl3 Cl 0.0528(3) 0.5284(5) 0.0808(4) 0.134(2) Uani 0.463(4) 1 d PDU A 1
C40' C 0.0920(4) 0.4666(9) 0.0884(7) 0.057(4) Uiso 0.264(5) 1 d PDU B 2
H40B H 0.1180 0.4954 0.0752 0.069 Uiso 0.264(5) 1 calc PR B 2
Cl1' Cl 0.1058(5) 0.3796(11) 0.1498(6) 0.123(4) Uani 0.264(5) 1 d PDU B 2
Cl2' Cl 0.0614(3) 0.4203(9) 0.0089(5) 0.134(4) Uani 0.264(5) 1 d PDU B 2
Cl3' Cl 0.0646(3) 0.5529(7) 0.1229(8) 0.146(4) Uani 0.264(5) 1 d PDU B 2
C40" C 0.0881(6) 0.4442(13) 0.0624(10) 0.032(5) Uiso 0.135(4) 1 d PDU C 3
H40C H 0.1061 0.4756 0.0302 0.039 Uiso 0.135(4) 1 calc PR C 3
Cl1" Cl 0.1123(5) 0.4539(13) 0.1524(8) 0.130(5) Uiso 0.135(4) 1 d PDU C 3
Cl2" Cl 0.0801(5) 0.3286(11) 0.0362(11) 0.153(6) Uiso 0.135(4) 1 d PDU C 3
Cl3" Cl 0.0403(4) 0.4998(10) 0.0499(9) 0.102(4) Uiso 0.135(4) 1 d PDU C 3
C40* C 0.1038(9) 0.4756(16) 0.1274(9) 0.082(8) Uiso 0.138(4) 1 d PDU D 4
H40D H 0.1335 0.4960 0.1275 0.098 Uiso 0.138(4) 1 calc PR D 4
Cl1* Cl 0.1031(14) 0.3544(14) 0.1376(12) 0.109(6) Uiso 0.138(4) 1 d PDU D 4
Cl2* Cl 0.0739(5) 0.5113(11) 0.0465(7) 0.125(4) Uiso 0.138(4) 1 d PDU D 4
Cl3* Cl 0.0862(4) 0.5323(8) 0.1978(6) 0.100(4) Uiso 0.138(4) 1 d PDU D 4
C50 C 0.0110(4) 0.6523(11) 0.2531(8) 0.103(5) Uiso 0.349(6) 1 d PDU E -5
H50A H 0.0033 0.5870 0.2686 0.124 Uiso 0.349(6) 1 calc PR E -5
Cl4 Cl 0.06374(13) 0.6561(3) 0.2520(3) 0.0953(16) Uani 0.349(6) 1 d PDU E -5
Cl5 Cl -0.0196(3) 0.6803(6) 0.1703(6) 0.164(4) Uani 0.349(6) 1 d PDU E -5
Cl6 Cl 0.0001(3) 0.7367(6) 0.3178(6) 0.175(4) Uani 0.349(6) 1 d PDU E -5
C50' C 0.0049(6) 0.6435(19) 0.2815(10) 0.075(8) Uiso 0.151(6) 1 d PDU E -6
H50B H -0.0045 0.5760 0.2867 0.090 Uiso 0.151(6) 1 calc PR E -6
Cl4' Cl 0.0482(7) 0.6402(19) 0.2374(11) 0.196(9) Uiso 0.151(6) 1 d PDU E -6
Cl5' Cl -0.0349(5) 0.7024(15) 0.2266(10) 0.161(6) Uiso 0.151(6) 1 d PDU E -6
Cl6' Cl 0.0181(5) 0.6895(12) 0.3668(7) 0.109(5) Uiso 0.151(6) 1 d PDU E -6

loop_
_atom_site_aniso_label
_atom_site_aniso_U_11
_atom_site_aniso_U_22
_atom_site_aniso_U_33
_atom_site_aniso_U_23
_atom_site_aniso_U_13
_atom_site_aniso_U_12
Fe 0.02842(18) 0.01555(16) 0.02180(17) 0.00068(12) 0.00239(12) -0.00352(12)
Cl 0.0681(5) 0.0247(3) 0.0413(4) -0.0072(3) 0.0225(3) 0.0012(3)
O1 0.0345(9) 0.0330(9) 0.0300(9) 0.0079(7) -0.0030(7) -0.0133(8)
C1 0.0285(12) 0.0281(12) 0.0269(12) -0.0041(9) 0.0040(10) -0.0053(9)
C2 0.0290(12) 0.0248(11) 0.0309(12) -0.0057(9) 0.0083(10) -0.0046(9)
C3 0.0272(12) 0.0336(13) 0.0373(14) -0.0106(11) 0.0092(11) -0.0063(10)
C4 0.0252(12) 0.0438(15) 0.0336(14) -0.0111(11) 0.0034(10) -0.0001(11)
C5 0.0319(13) 0.0422(15) 0.0262(12) -0.0028(10) 0.0029(10) 0.0006(11)
C6 0.0287(12) 0.0321(12) 0.0278(12) -0.0017(10) 0.0040(10) -0.0045(10)
C7 0.0368(14) 0.0373(14) 0.0203(11) 0.0043(10) 0.0027(10) -0.0071(11)
N8 0.0295(10) 0.0223(9) 0.0245(10) 0.0029(7) 0.0055(8) -0.0017(8)
C9 0.0336(13) 0.0254(11) 0.0275(12) 0.0078(9) 0.0049(10) -0.0028(10)
C10 0.0393(14) 0.0188(11) 0.0323(13) 0.0072(9) 0.0040(11) -0.0054(10)
N11 0.0317(10) 0.0169(9) 0.0279(10) 0.0023(7) 0.0024(8) -0.0021(8)
C12 0.0383(13) 0.0162(10) 0.0282(12) -0.0010(9) 0.0010(10) -0.0039(9)
C13 0.0359(13) 0.0193(10) 0.0235(11) -0.0011(8) 0.0026(10) -0.0025(9)
C14 0.0374(14) 0.0247(12) 0.0325(13) -0.0013(10) 0.0007(11) -0.0074(10)
C15 0.0335(13) 0.0338(13) 0.0297(13) -0.0020(10) -0.0007(10) -0.0019(11)
C16 0.0368(14) 0.0274(12) 0.0279(12) 0.0030(9) 0.0008(10) 0.0036(10)
C17 0.0364(13) 0.0195(10) 0.0236(11) 0.0008(8) 0.0068(10) 0.0007(9)
C18 0.0294(11) 0.0216(10) 0.0178(10) -0.0023(8) 0.0027(9) -0.0008(9)
O18 0.0302(9) 0.0228(8) 0.0225(8) 0.0011(6) 0.0026(7) -0.0060(6)
C19 0.0355(13) 0.0229(11) 0.0348(13) -0.0024(10) 0.0103(11) -0.0067(10)
C20 0.0458(16) 0.0260(13) 0.0478(16) 0.0041(11) 0.0157(13) -0.0001(11)
C21 0.0569(18) 0.0313(13) 0.0320(14) -0.0041(11) 0.0145(13) -0.0034(12)
C22 0.0455(17) 0.0392(16) 0.0525(18) 0.0013(13) 0.0147(14) -0.0158(13)
C23 0.0252(12) 0.0534(17) 0.0373(15) -0.0112(13) 0.0009(11) 0.0007(12)
C24 0.0342(17) 0.105(3) 0.058(2) -0.009(2) 0.0068(15) 0.0000(19)
C25 0.062(2) 0.087(3) 0.089(3) -0.050(3) -0.029(2) 0.017(2)
C26 0.0398(18) 0.109(3) 0.054(2) 0.012(2) -0.0076(16) -0.008(2)
C27 0.0372(14) 0.0322(13) 0.0380(14) 0.0040(11) 0.0099(12) 0.0045(11)
C28 0.0324(13) 0.0359(14) 0.0397(15) 0.0017(11) 0.0091(11) -0.0038(11)
C29 0.0356(15) 0.0454(16) 0.0421(16) -0.0019(13) -0.0080(12) -0.0035(12)
C30 0.043(2) 0.133(4) 0.077(3) 0.013(3) -0.001(2) -0.022(2)
C31 0.057(2) 0.063(2) 0.095(3) -0.002(2) -0.035(2) 0.0073(19)
C32 0.054(2) 0.092(3) 0.074(3) -0.039(2) -0.016(2) 0.000(2)
C33 0.0437(14) 0.0171(10) 0.0300(12) 0.0034(9) 0.0061(11) -0.0005(10)
C34 0.063(2) 0.0263(13) 0.0448(16) 0.0119(12) 0.0025(14) 0.0036(13)
C35 0.0467(16) 0.0309(13) 0.0345(14) 0.0063(11) 0.0133(12) -0.0063(11)
C36 0.0602(19) 0.0226(12) 0.0386(15) -0.0055(10) 0.0126(13) -0.0034(12)
Cl1 0.113(5) 0.142(5) 0.188(7) 0.103(5) -0.014(4) -0.010(4)
Cl2 0.115(3) 0.116(3) 0.109(3) 0.018(3) 0.052(3) 0.003(3)
Cl3 0.155(5) 0.128(4) 0.130(4) -0.008(3) 0.061(4) 0.034(4)
Cl1' 0.083(5) 0.191(11) 0.084(5) 0.064(6) -0.012(4) -0.017(7)
Cl2' 0.115(6) 0.176(9) 0.102(6) 0.066(6) -0.007(5) -0.033(6)
Cl3' 0.117(5) 0.139(6) 0.208(9) -0.025(6) 0.095(6) -0.026(5)
Cl4 0.071(2) 0.081(2) 0.122(3) -0.019(2) -0.014(2) -0.0041(18)
Cl5 0.139(6) 0.132(5) 0.186(10) -0.017(6) -0.069(7) 0.043(4)
Cl6 0.163(6) 0.135(6) 0.237(9) -0.056(6) 0.060(6) 0.005(5)

loop_
_atom_type_symbol
_atom_type_description
_atom_type_scat_dispersion_real
_atom_type_scat_dispersion_imag
_atom_type_scat_source
C C 0.0033 0.0016 'International Tables Vol C Tables 4.2.6.8 and 6.1.1.4'
H H 0.0000 0.0000 'International Tables Vol C Tables 4.2.6.8 and 6.1.1.4'
N N 0.0061 0.0033 'International Tables Vol C Tables 4.2.6.8 and 6.1.1.4'
O O 0.0106 0.0060 'International Tables Vol C Tables 4.2.6.8 and 6.1.1.4'
Cl Cl 0.1484 0.1585 'International Tables Vol C Tables 4.2.6.8 and 6.1.1.4'
Fe Fe 0.3463 0.8444 'International Tables Vol C Tables 4.2.6.8 and 6.1.1.4'

loop_
_geom_angle_atom_site_label_1
_geom_angle_atom_site_label_2
_geom_angle_atom_site_label_3
_geom_angle
_geom_angle_site_symmetry_1
_geom_angle_site_symmetry_3
_geom_angle_publ_flag
O18 Fe O1 94.60(8) . . ?
O18 Fe N8 139.37(8) . . ?
O1 Fe N8 85.18(8) . . ?
O18 Fe Cl 112.47(6) . . ?
O1 Fe Cl 102.72(7) . . ?
N8 Fe Cl 107.12(6) . . ?
O18 Fe N11 87.94(7) . . ?
O1 Fe N11 157.80(8) . . ?
N8 Fe N11 78.71(7) . . ?
Cl Fe N11 96.60(6) . . ?
C1 O1 Fe 135.69(16) . . ?
O1 C1 C6 120.6(2) . . ?
O1 C1 C2 119.9(2) . . ?
C6 C1 C2 119.5(2) . . ?
C3 C2 C1 117.3(2) . . ?
C3 C2 C19 122.6(2) . . ?
C1 C2 C19 120.1(2) . . ?
C2 C3 C4 124.2(2) . . ?
C5 C4 C3 117.1(2) . . ?
C5 C4 C23 122.2(3) . . ?
C3 C4 C23 120.7(2) . . ?
C4 C5 C6 121.6(3) . . ?
C5 C6 C1 120.3(2) . . ?
C5 C6 C7 118.1(2) . . ?
C1 C6 C7 121.5(2) . . ?
N8 C7 C6 114.8(2) . . ?
C9 N8 C27 111.15(19) . . ?
C9 N8 C7 108.01(18) . . ?
C27 N8 C7 110.6(2) . . ?
C9 N8 Fe 107.75(14) . . ?
C27 N8 Fe 112.08(15) . . ?
C7 N8 Fe 107.07(15) . . ?
N8 C9 C10 109.2(2) . . ?
N11 C10 C9 109.48(19) . . ?
C28 N11 C10 109.0(2) . . ?
C28 N11 C12 109.6(2) . . ?
C10 N11 C12 109.33(18) . . ?
C28 N11 Fe 112.81(15) . . ?
C10 N11 Fe 108.39(14) . . ?
C12 N11 Fe 107.66(14) . . ?
N11 C12 C13 112.55(19) . . ?
C14 C13 C18 120.6(2) . . ?
C14 C13 C12 121.0(2) . . ?
C18 C13 C12 118.4(2) . . ?
C13 C14 C15 121.5(2) . . ?
C14 C15 C16 116.9(2) . . ?
C14 C15 C29 120.3(2) . . ?
C16 C15 C29 122.8(2) . . ?
C15 C16 C17 124.2(2) . . ?
C16 C17 C18 117.1(2) . . ?
C16 C17 C33 121.5(2) . . ?
C18 C17 C33 121.4(2) . . ?
O18 C18 C13 118.7(2) . . ?
O18 C18 C17 121.7(2) . . ?
C13 C18 C17 119.6(2) . . ?
C18 O18 Fe 128.87(15) . . ?
C20 C19 C21 109.8(2) . . ?
C20 C19 C22 107.3(2) . . ?
C21 C19 C22 108.1(2) . . ?
C20 C19 C2 110.2(2) . . ?
C21 C19 C2 109.5(2) . . ?
C22 C19 C2 111.9(2) . . ?
C24 C23 C25 111.4(3) . . ?
C24 C23 C4 110.6(3) . . ?
C25 C23 C4 108.9(3) . . ?
C24 C23 C26 106.4(3) . . ?
C25 C23 C26 107.8(3) . . ?
C4 C23 C26 111.7(3) . . ?
C32 C29 C31 109.8(3) . . ?
C32 C29 C30 109.3(4) . . ?
C31 C29 C30 106.3(4) . . ?
C32 C29 C15 109.4(3) . . ?
C31 C29 C15 112.2(3) . . ?
C30 C29 C15 109.9(3) . . ?
C35 C33 C34 107.4(2) . . ?
C35 C33 C17 110.7(2) . . ?
C34 C33 C17 111.7(2) . . ?
C35 C33 C36 108.9(2) . . ?
C34 C33 C36 107.8(2) . . ?
C17 C33 C36 110.1(2) . . ?
Cl2 C40 Cl1 106.3(8) . . ?
Cl2 C40 Cl3 111.4(8) . . ?
Cl1 C40 Cl3 115.5(9) . . ?
Cl1' C40' Cl3' 111.3(9) . . ?
Cl1' C40' Cl2' 110.1(8) . . ?
Cl3' C40' Cl2' 108.9(8) . . ?
Cl2" C40" Cl1" 111.9(11) . . ?
Cl2" C40" Cl3" 107.8(11) . . ?
Cl1" C40" Cl3" 110.0(11) . . ?
Cl2* C40* Cl3* 108.4(12) . . ?
Cl2* C40* Cl1* 111.8(13) . . ?
Cl3* C40* Cl1* 111.4(13) . . ?
Cl5 C50 Cl4 113.8(9) . . ?
Cl5 C50 Cl6 107.3(8) . . ?
Cl4 C50 Cl6 107.8(8) . . ?
Cl6' C50' Cl5' 114.2(12) . . ?
Cl6' C50' Cl4' 110.8(12) . . ?
Cl5' C50' Cl4' 108.8(12) . . ?

loop_
_geom_bond_atom_site_label_1
_geom_bond_atom_site_label_2
_geom_bond_distance
_geom_bond_site_symmetry_2
_geom_bond_publ_flag
Fe O18 1.8590(16) . ?
Fe O1 1.8639(18) . ?
Fe N8 2.158(2) . ?
Fe Cl 2.2400(7) . ?
Fe N11 2.2876(19) . ?
O1 C1 1.339(3) . ?
C1 C6 1.402(4) . ?
C1 C2 1.422(3) . ?
C2 C3 1.392(4) . ?
C2 C19 1.537(4) . ?
C3 C4 1.394(4) . ?
C4 C5 1.383(4) . ?
C4 C23 1.537(4) . ?
C5 C6 1.397(3) . ?
C6 C7 1.511(4) . ?
C7 N8 1.492(3) . ?
N8 C9 1.483(3) . ?
N8 C27 1.485(3) . ?
C9 C10 1.511(3) . ?
C10 N11 1.489(3) . ?
N11 C28 1.479(3) . ?
N11 C12 1.501(3) . ?
C12 C13 1.506(3) . ?
C13 C14 1.385(3) . ?
C13 C18 1.403(3) . ?
C14 C15 1.390(4) . ?
C15 C16 1.391(4) . ?
C15 C29 1.538(4) . ?
C16 C17 1.396(4) . ?
C17 C18 1.415(3) . ?
C17 C33 1.539(3) . ?
C18 O18 1.350(3) . ?
C19 C20 1.530(4) . ?
C19 C21 1.530(4) . ?
C19 C22 1.535(4) . ?
C23 C24 1.502(5) . ?
C23 C25 1.512(5) . ?
C23 C26 1.558(5) . ?
C29 C32 1.513(5) . ?
C29 C31 1.520(5) . ?
C29 C30 1.526(5) . ?
C33 C35 1.534(4) . ?
C33 C34 1.538(4) . ?
C33 C36 1.543(4) . ?
C40 Cl2 1.696(12) . ?
C40 Cl1 1.731(12) . ?
C40 Cl3 1.737(12) . ?
C40' Cl1' 1.665(12) . ?
C40' Cl3' 1.686(12) . ?
C40' Cl2' 1.738(12) . ?
C40" Cl2" 1.692(14) . ?
C40" Cl1" 1.706(14) . ?
C40" Cl3" 1.707(14) . ?
C40* Cl2* 1.699(15) . ?
C40* Cl3* 1.701(15) . ?
C40* Cl1* 1.705(15) . ?
C50 Cl5 1.707(13) . ?
C50 Cl4 1.709(12) . ?
C50 Cl6 1.755(13) . ?
C50' Cl6' 1.680(15) . ?
C50' Cl5' 1.699(15) . ?
C50' Cl4' 1.736(15) . ?
